data_4115855
loop_
_publ_author_name
'Jacques Pl\'evert'
'Travis M. Gentz'
'Aaron Laine'
'Hailian Li'
'Victor G. Young'
'Omar M. Yaghi'
'Michael O'Keeffe'

_publ_section_title
;
 A Flexible Germanate Structure Containing 24-Ring Channels and with Very
 Low Framework Density
;
_journal_name_full 'Journal of the American Chemical Society'
_journal_page_first 12706
_journal_page_last 12707
_journal_paper_doi 10.1021/ja016996a
_journal_volume 123
_journal_year 2001
_chemical_formula_sum 'C6 H18 F4 Ge14 N3 O32'
_chemical_formula_weight 2153.06
_chemical_name_common ASU-16
_chemical_name_systematic
; 
 ? 
;
_space_group_IT_number 23
_symmetry_cell_setting orthorhombic
_symmetry_space_group_name_Hall 'I 2 2'
_symmetry_space_group_name_H-M 'I 2 2 2'
_atom_sites_solution_hydrogens geom
_atom_sites_solution_primary direct
_atom_sites_solution_secondary difmap
_audit_creation_method SHELXL-97
_cell_angle_alpha 90.00
_cell_angle_beta 90.00
_cell_angle_gamma 90.00
_cell_formula_units_Z 8
_cell_length_a 16.9109(8)
_cell_length_b 24.267(2)
_cell_length_c 30.210(3)
_cell_measurement_temperature 120(2)
_cell_volume 12397.5(17)
_computing_structure_refinement 'SHELXL-97 (Sheldrick, 1997)'
_computing_structure_solution 'SHELXS-97 (Sheldrick, 1990)'
_diffrn_ambient_temperature 120(2)
_diffrn_measured_fraction_theta_full 0.992
_diffrn_measured_fraction_theta_max 0.992
_diffrn_measurement_device_type 'Kappa CCD'
_diffrn_measurement_method 'Phi scans'
_diffrn_radiation_monochromator 'Silicon plus mirrors'
_diffrn_radiation_source 'APS 15-ID-C'
_diffrn_radiation_type X-rays
_diffrn_radiation_wavelength 0.55940
_diffrn_reflns_av_R_equivalents 0.0634
_diffrn_reflns_av_sigmaI/netI 0.0695
_diffrn_reflns_limit_h_max 20
_diffrn_reflns_limit_h_min -20
_diffrn_reflns_limit_k_max 28
_diffrn_reflns_limit_k_min 0
_diffrn_reflns_limit_l_max 35
_diffrn_reflns_limit_l_min 0
_diffrn_reflns_number 50669
_diffrn_reflns_theta_full 19.49
_diffrn_reflns_theta_max 19.49
_diffrn_reflns_theta_min 0.85
_exptl_absorpt_coefficient_mu 3.571
_exptl_absorpt_correction_T_max 0.9652
_exptl_absorpt_correction_T_min 0.7166
_exptl_absorpt_correction_type multi-scan
_exptl_absorpt_process_details 'SADABS V2.03, Sheldrick, (1999)'
_exptl_crystal_colour Colorless
_exptl_crystal_density_diffrn 2.307
_exptl_crystal_description Needle
_exptl_crystal_F_000 8408
_exptl_crystal_size_max 0.10
_exptl_crystal_size_mid 0.01
_exptl_crystal_size_min 0.01
_refine_diff_density_max 0.920
_refine_diff_density_min -1.353
_refine_diff_density_rms 0.152
_refine_ls_abs_structure_details 'Flack H D (1983), Acta Cryst. A39, 876-881'
_refine_ls_abs_structure_Flack 0.42(2)
_refine_ls_extinction_method none
_refine_ls_goodness_of_fit_ref 0.967
_refine_ls_hydrogen_treatment mixed
_refine_ls_matrix_type full
_refine_ls_number_parameters 535
_refine_ls_number_reflns 10948
_refine_ls_number_restraints 132
_refine_ls_restrained_S_all 0.964
_refine_ls_R_factor_all 0.0442
_refine_ls_R_factor_gt 0.0385
_refine_ls_shift/su_max 0.002
_refine_ls_shift/su_mean 0.000
_refine_ls_structure_factor_coef Fsqd
_refine_ls_weighting_details 'calc w=1/[\s^2^(Fo^2^)+(0.0450P)^2^+0.0000P] where P=(Fo^2^+2Fc^2^)/3'
_refine_ls_weighting_scheme calc
_refine_ls_wR_factor_gt 0.0913
_refine_ls_wR_factor_ref 0.0924
_reflns_number_gt 8984
_reflns_number_total 10948
_reflns_threshold_expression >2sigma(I)
_cod_data_source_file ja016996a_s1.cif
_cod_data_source_block ASU-16
_cod_original_cell_volume 12397.6(16)
_cod_database_code 4115855

loop_
_symmetry_equiv_pos_as_xyz
'x, y, z'
'-x, -y, z'
'-x, y, -z'
'x, -y, -z'
'x+1/2, y+1/2, z+1/2'
'-x+1/2, -y+1/2, z+1/2'
'-x+1/2, y+1/2, -z+1/2'
'x+1/2, -y+1/2, -z+1/2'

loop_
_atom_site_label
_atom_site_type_symbol
_atom_site_fract_x
_atom_site_fract_y
_atom_site_fract_z
_atom_site_U_iso_or_equiv
_atom_site_adp_type
_atom_site_occupancy
_atom_site_symmetry_multiplicity
_atom_site_calc_flag
_atom_site_refinement_flags
_atom_site_disorder_assembly
_atom_site_disorder_group
Ge1 Ge 0.77968(5) 0.15603(4) 0.23323(3) 0.0179(2) Uani 1 1 d . . .
Ge2 Ge 0.89983(5) 0.12807(4) 0.16217(3) 0.0189(2) Uani 1 1 d . . .
Ge3 Ge 0.76780(5) 0.06665(4) 0.11206(3) 0.0159(2) Uani 1 1 d . . .
Ge4 Ge 0.65235(5) 0.08740(4) 0.18355(4) 0.0214(2) Uani 1 1 d . . .
Ge5 Ge 0.59007(5) 0.18575(4) 0.12904(3) 0.0184(2) Uani 1 1 d . . .
Ge6 Ge 0.70322(5) 0.16032(4) 0.05300(3) 0.0164(2) Uani 1 1 d . . .
Ge7 Ge 0.76756(5) 0.21055(4) 0.14052(3) 0.0164(2) Uani 1 1 d . . .
Ge8 Ge 0.77729(5) 0.22504(4) 0.32317(3) 0.0175(2) Uani 1 1 d . . .
Ge9 Ge 0.90217(5) 0.29258(4) 0.37011(3) 0.0179(2) Uani 1 1 d . . .
Ge10 Ge 0.78154(5) 0.32568(4) 0.44240(3) 0.0169(2) Uani 1 1 d . . .
Ge11 Ge 0.66257(5) 0.25840(4) 0.39731(3) 0.0213(2) Uani 1 1 d . . .
Ge12 Ge 0.59174(5) 0.36080(4) 0.35184(3) 0.0203(2) Uani 1 1 d . . .
Ge13 Ge 0.71572(5) 0.43230(4) 0.39754(3) 0.0168(2) Uani 1 1 d . . .
Ge14 Ge 0.76620(5) 0.35197(4) 0.32222(3) 0.01589(19) Uani 1 1 d . . .
F1 F 0.5884(4) 0.0379(3) 0.2126(2) 0.0535(18) Uani 1 1 d . . .
F2 F 0.7969(3) 0.2833(2) 0.13801(19) 0.0283(13) Uani 1 1 d . . .
F3 F 0.5959(4) 0.2075(3) 0.4231(2) 0.0525(18) Uani 1 1 d . . .
F4 F 0.7892(3) 0.3852(2) 0.26937(19) 0.0321(13) Uani 1 1 d . . .
O1 O 0.7913(4) 0.1676(3) 0.2903(2) 0.0273(16) Uani 1 1 d . . .
O2 O 0.7365(3) 0.1342(2) 0.1438(2) 0.0182(13) Uani 1 1 d . . .
O3 O 0.8649(3) 0.1197(3) 0.2167(2) 0.0217(15) Uani 1 1 d . . .
O4 O 0.8695(3) 0.0730(2) 0.1288(2) 0.0191(14) Uani 1 1 d . . .
O5 O 0.6945(3) 0.0367(2) 0.1487(2) 0.0239(15) Uani 1 1 d . . .
O6 O 0.6978(3) 0.1110(3) 0.2324(2) 0.0231(14) Uani 1 1 d . . .
O7 O 0.5758(4) 0.1304(3) 0.1646(2) 0.0270(16) Uani 1 1 d . . .
O8 O 0.6044(3) 0.1609(2) 0.0746(2) 0.0197(14) Uani 1 1 d . . .
O9 O 0.7420(3) 0.0936(2) 0.0591(2) 0.0200(14) Uani 1 1 d . . .
O10 O 0.7624(3) 0.2095(2) 0.0790(2) 0.0207(14) Uani 1 1 d . . .
O11 O 0.6617(3) 0.2327(3) 0.1440(2) 0.0206(14) Uani 1 1 d . . .
O12 O 0.7714(3) 0.2159(3) 0.2027(2) 0.0219(14) Uani 1 1 d . . .
O13 O 0.8751(3) 0.1904(2) 0.1393(2) 0.0205(14) Uani 1 1 d . . .
O14 O 0.5038(4) 0.2233(2) 0.1293(2) 0.0227(14) Uiso 1 1 d . . .
O15 O 0.6837(3) 0.1758(3) -0.0010(2) 0.0265(16) Uani 1 1 d . . .
O16 O 0.7404(3) 0.3169(2) 0.3780(2) 0.0191(14) Uani 1 1 d . . .
O17 O 0.8630(3) 0.2266(3) 0.3557(2) 0.0252(15) Uani 1 1 d . . .
O18 O 0.8800(3) 0.3102(3) 0.4250(2) 0.0230(15) Uani 1 1 d . . .
O19 O 0.7097(4) 0.2726(2) 0.4486(2) 0.0222(14) Uani 1 1 d . . .
O20 O 0.6981(3) 0.2090(2) 0.3585(2) 0.0223(14) Uani 1 1 d . . .
O21 O 0.5799(3) 0.2986(3) 0.3785(2) 0.0256(16) Uani 1 1 d . . .
O22 O 0.6157(3) 0.4118(2) 0.3902(2) 0.0209(14) Uani 1 1 d . . .
O23 O 0.7538(3) 0.3961(2) 0.4427(2) 0.0201(14) Uani 1 1 d . . .
O24 O 0.7696(3) 0.4216(2) 0.3492(2) 0.0234(14) Uani 1 1 d . . .
O25 O 0.6578(3) 0.3609(2) 0.3083(2) 0.0184(14) Uani 1 1 d . . .
O26 O 0.7640(3) 0.2837(3) 0.2926(2) 0.0211(14) Uani 1 1 d . . .
O27 O 0.8754(3) 0.3433(2) 0.3333(2) 0.0175(13) Uani 1 1 d . . .
O28 O 0.5006(4) 0.3825(2) 0.3316(2) 0.0204(14) Uiso 1 1 d . . .
O29 O 0.7141(3) 0.4989(2) 0.4147(2) 0.0206(13) Uani 1 1 d . . .
N1 N 0.6558(5) 0.3092(4) 0.2190(3) 0.040(2) Uani 1 1 d U . .
H1A H 0.6921 0.2867 0.2293 0.048 Uiso 1 1 d R . .
H1B H 0.6699 0.3388 0.2042 0.048 Uiso 1 1 d R . .
C1 C 0.5716(7) 0.2968(5) 0.2267(4) 0.053(3) Uani 1 1 d U . .
H1C H 0.5472 0.3277 0.2432 0.063 Uiso 1 1 calc R . .
H1D H 0.5442 0.2935 0.1979 0.063 Uiso 1 1 calc R . .
C2 C 0.5612(7) 0.2489(6) 0.2503(5) 0.058(4) Uani 1 1 d U . .
H2A H 0.5870 0.2525 0.2795 0.070 Uiso 1 1 calc R . .
H2B H 0.5868 0.2181 0.2343 0.070 Uiso 1 1 calc R . .
C3 C 0.4719(8) 0.2359(7) 0.2568(6) 0.080(5) Uani 1 1 d U . .
H3A H 0.4451 0.2684 0.2698 0.096 Uiso 1 1 calc R . .
H3B H 0.4473 0.2283 0.2277 0.096 Uiso 1 1 calc R . .
C4 C 0.4613(11) 0.1890(8) 0.2855(7) 0.106(6) Uani 1 1 d U . .
H4A H 0.4849 0.1963 0.3149 0.127 Uiso 1 1 calc R . .
H4B H 0.4872 0.1561 0.2726 0.127 Uiso 1 1 calc R . .
N2 N 0.3723(7) 0.1792(6) 0.2899(5) 0.076(4) Uani 1 1 d U . .
H2C H 0.3373 0.1993 0.2756 0.092 Uiso 1 1 d R . .
H2D H 0.3564 0.1516 0.3066 0.092 Uiso 1 1 d R . .
N3 N 0.4383(9) 0.2361(8) 0.4233(6) 0.030(4) Uani 0.50 1 d PU A -1
H3C H 0.4633 0.2601 0.4066 0.036 Uiso 0.50 1 d PR A -1
H3D H 0.4265 0.2034 0.4127 0.036 Uiso 0.50 1 d PR A -1
C5 C 0.4155(15) 0.2530(10) 0.4729(8) 0.050(6) Uani 0.50 1 d PU A -1
H5A H 0.3576 0.2501 0.4771 0.060 Uiso 0.50 1 calc PR A -1
H5B H 0.4415 0.2275 0.4940 0.060 Uiso 0.50 1 calc PR A -1
C6 C 0.4391(14) 0.3051(10) 0.4811(10) 0.040(6) Uani 0.50 1 d PU A -1
H6A H 0.4087 0.3184 0.5070 0.048 Uiso 0.50 1 calc PR A -1
H6B H 0.4227 0.3278 0.4555 0.048 Uiso 0.50 1 calc PR A -1
C7 C 0.5317(13) 0.3182(11) 0.4905(10) 0.050(6) Uani 0.50 1 d PU A -1
H7A H 0.5641 0.2873 0.4792 0.060 Uiso 0.50 1 calc PR A -1
H7B H 0.5470 0.3517 0.4738 0.060 Uiso 0.50 1 calc PR A -1
C8 C 0.5496(13) 0.3267(9) 0.5375(8) 0.031(5) Uani 0.50 1 d PU A -1
H8A H 0.5067 0.3484 0.5514 0.037 Uiso 0.50 1 calc PR A -1
H8B H 0.5995 0.3477 0.5405 0.037 Uiso 0.50 1 calc PR A -1
N4 N 0.5579(10) 0.2696(8) 0.5617(7) 0.038(5) Uani 0.50 1 d PU A -1
H4C H 0.5490 0.2385 0.5477 0.045 Uiso 0.50 1 d PR A -1
H4D H 0.5703 0.2692 0.5901 0.045 Uiso 0.50 1 d PR A -1
O30 O 0.5962(3) 0.0130(2) 0.26676(18) 0.0260(12) Uiso 1 1 d . . .
O31 O 0.7467(3) 0.44201(18) 0.24510(16) 0.0162(11) Uiso 1 1 d . . .
O32 O 0.5621(6) -0.0490(4) 0.1474(4) 0.077(3) Uiso 1 1 d . . .

loop_
_atom_site_aniso_label
_atom_site_aniso_U_11
_atom_site_aniso_U_22
_atom_site_aniso_U_33
_atom_site_aniso_U_23
_atom_site_aniso_U_13
_atom_site_aniso_U_12
Ge1 0.0113(4) 0.0241(5) 0.0184(5) -0.0045(4) -0.0003(4) 0.0000(4)
Ge2 0.0074(4) 0.0243(5) 0.0250(6) -0.0027(4) 0.0011(4) -0.0006(4)
Ge3 0.0113(4) 0.0204(4) 0.0162(5) 0.0000(4) 0.0005(4) -0.0010(4)
Ge4 0.0151(5) 0.0263(5) 0.0227(6) -0.0054(4) -0.0012(4) -0.0015(4)
Ge5 0.0073(4) 0.0285(5) 0.0193(5) -0.0045(4) 0.0020(4) -0.0005(4)
Ge6 0.0118(4) 0.0217(5) 0.0158(5) 0.0004(4) 0.0012(4) 0.0039(4)
Ge7 0.0082(4) 0.0203(4) 0.0206(5) -0.0027(4) 0.0013(4) -0.0017(4)
Ge8 0.0102(4) 0.0234(5) 0.0188(5) -0.0045(4) -0.0016(4) -0.0002(4)
Ge9 0.0091(4) 0.0254(5) 0.0192(5) -0.0033(4) -0.0003(4) 0.0001(4)
Ge10 0.0130(5) 0.0224(5) 0.0151(5) 0.0005(4) 0.0005(4) 0.0049(4)
Ge11 0.0125(5) 0.0268(5) 0.0247(6) -0.0016(5) 0.0035(4) 0.0013(4)
Ge12 0.0078(4) 0.0263(5) 0.0268(6) -0.0046(4) -0.0009(4) 0.0004(4)
Ge13 0.0112(4) 0.0208(4) 0.0185(5) -0.0008(4) -0.0027(4) 0.0010(4)
Ge14 0.0110(4) 0.0212(5) 0.0155(5) -0.0022(4) 0.0001(4) -0.0004(4)
F1 0.046(4) 0.058(4) 0.056(5) 0.000(4) 0.011(4) -0.019(4)
F2 0.023(3) 0.021(3) 0.041(4) 0.000(3) -0.005(3) -0.006(2)
F3 0.032(4) 0.058(4) 0.067(5) 0.011(4) 0.018(3) -0.008(3)
F4 0.029(3) 0.036(3) 0.031(3) 0.006(3) 0.005(3) 0.011(3)
O1 0.020(3) 0.034(4) 0.027(4) 0.004(3) -0.004(3) 0.006(3)
O2 0.019(3) 0.019(3) 0.016(3) 0.000(3) 0.004(3) 0.000(2)
O3 0.007(3) 0.027(4) 0.031(4) 0.001(3) -0.005(3) 0.005(2)
O4 0.005(3) 0.021(3) 0.031(4) -0.004(3) 0.001(3) 0.004(2)
O5 0.018(3) 0.022(3) 0.031(4) 0.002(3) 0.004(3) -0.010(3)
O6 0.017(3) 0.035(4) 0.018(4) -0.003(3) 0.006(3) -0.005(3)
O7 0.019(3) 0.030(4) 0.032(4) 0.001(3) -0.003(3) 0.001(3)
O8 0.008(3) 0.030(3) 0.021(4) -0.010(3) 0.003(3) 0.002(3)
O9 0.018(3) 0.023(3) 0.020(3) -0.002(3) 0.004(3) 0.006(3)
O10 0.015(3) 0.018(3) 0.028(4) 0.001(3) 0.009(3) -0.005(3)
O11 0.005(3) 0.033(4) 0.024(4) -0.014(3) -0.006(3) 0.005(2)
O12 0.015(3) 0.030(3) 0.021(3) -0.003(3) 0.000(3) 0.003(3)
O13 0.011(3) 0.017(3) 0.034(4) -0.010(3) 0.005(3) 0.001(2)
O15 0.031(4) 0.033(4) 0.016(4) -0.008(3) 0.007(3) 0.016(3)
O16 0.013(3) 0.025(3) 0.019(3) 0.001(3) 0.004(3) -0.007(3)
O17 0.020(3) 0.027(4) 0.029(4) -0.004(3) -0.008(3) 0.002(3)
O18 0.008(3) 0.039(4) 0.022(4) -0.007(3) -0.008(3) 0.010(3)
O19 0.026(3) 0.023(3) 0.017(3) -0.002(3) 0.011(3) 0.000(3)
O20 0.009(3) 0.023(3) 0.035(4) 0.001(3) 0.004(3) -0.009(2)
O21 0.007(3) 0.034(4) 0.036(4) 0.005(3) 0.000(3) 0.002(3)
O22 0.002(3) 0.033(4) 0.027(4) -0.011(3) -0.001(3) 0.004(2)
O23 0.021(3) 0.020(3) 0.020(3) -0.008(3) -0.008(3) 0.008(2)
O24 0.013(3) 0.029(3) 0.028(4) -0.006(3) 0.007(3) -0.009(3)
O25 0.008(3) 0.031(4) 0.017(3) -0.006(3) 0.003(3) 0.004(3)
O26 0.011(3) 0.030(3) 0.022(4) -0.011(3) 0.003(3) 0.004(3)
O27 0.012(3) 0.021(3) 0.020(4) 0.005(3) 0.002(2) 0.000(2)
O29 0.016(3) 0.025(3) 0.021(3) 0.003(3) 0.003(3) 0.001(3)
N1 0.039(5) 0.046(5) 0.035(5) -0.012(4) -0.008(4) 0.006(4)
C1 0.042(6) 0.067(7) 0.049(7) -0.019(6) -0.009(5) 0.011(5)
C2 0.042(6) 0.069(7) 0.064(7) -0.019(6) 0.003(6) 0.001(5)
C3 0.064(7) 0.095(8) 0.080(8) -0.010(7) -0.003(6) 0.010(7)
C4 0.092(9) 0.101(9) 0.124(10) -0.001(8) 0.007(8) -0.006(7)
N2 0.054(6) 0.092(7) 0.083(7) -0.017(6) 0.006(6) -0.015(6)
N3 0.025(7) 0.033(7) 0.031(8) -0.002(7) 0.008(6) -0.003(6)
C5 0.044(9) 0.059(9) 0.046(9) -0.003(8) -0.001(8) 0.000(8)
C6 0.040(9) 0.040(9) 0.040(9) -0.003(8) 0.002(8) 0.009(7)
C7 0.045(9) 0.054(9) 0.053(10) -0.003(8) 0.012(8) 0.000(7)
C8 0.025(8) 0.032(8) 0.036(9) -0.008(7) 0.004(7) -0.003(7)
N4 0.029(7) 0.044(8) 0.041(8) -0.009(7) 0.005(7) 0.005(7)

loop_
_atom_type_symbol
_atom_type_description
_atom_type_scat_dispersion_real
_atom_type_scat_dispersion_imag
_atom_type_scat_source
C C 0.0015 0.0009 'International Tables Vol C Tables 4.2.6.8 and 6.1.1.4'
H H 0.0000 0.0000 'International Tables Vol C Tables 4.2.6.8 and 6.1.1.4'
N N 0.0030 0.0019 'International Tables Vol C Tables 4.2.6.8 and 6.1.1.4'
O O 0.0056 0.0036 'International Tables Vol C Tables 4.2.6.8 and 6.1.1.4'
F F 0.0096 0.0061 'International Tables Vol C Tables 4.2.6.8 and 6.1.1.4'
Ge Ge 0.3016 1.1903 'International Tables Vol C Tables 4.2.6.8 and 6.1.1.4'

loop_
_geom_angle_atom_site_label_1
_geom_angle_atom_site_label_2
_geom_angle_atom_site_label_3
_geom_angle
_geom_angle_site_symmetry_1
_geom_angle_site_symmetry_3
O12 Ge1 O1 113.5(3) . .
O12 Ge1 O3 109.7(3) . .
O1 Ge1 O3 105.5(3) . .
O12 Ge1 O6 116.7(3) . .
O1 Ge1 O6 101.5(3) . .
O3 Ge1 O6 109.2(3) . .
O13 Ge2 O28 114.5(3) . 8
O13 Ge2 O4 111.7(3) . .
O28 Ge2 O4 103.7(3) 8 .
O13 Ge2 O3 113.4(3) . .
O28 Ge2 O3 102.2(3) 8 .
O4 Ge2 O3 110.6(3) . .
O9 Ge3 O4 117.0(3) . .
O9 Ge3 O5 121.9(3) . .
O4 Ge3 O5 121.1(3) . .
O9 Ge3 O29 88.5(3) . 7_645
O4 Ge3 O29 92.3(3) . 7_645
O5 Ge3 O29 91.3(3) . 7_645
O9 Ge3 O2 93.7(3) . .
O4 Ge3 O2 92.8(3) . .
O5 Ge3 O2 81.6(3) . .
O29 Ge3 O2 172.7(2) 7_645 .
O7 Ge4 O6 113.6(3) . .
O7 Ge4 O5 121.0(3) . .
O6 Ge4 O5 123.3(3) . .
O7 Ge4 F1 96.3(3) . .
O6 Ge4 F1 94.0(3) . .
O5 Ge4 F1 93.8(3) . .
O7 Ge4 O2 89.5(3) . .
O6 Ge4 O2 90.4(3) . .
O5 Ge4 O2 76.8(2) . .
F1 Ge4 O2 170.6(3) . .
O14 Ge5 O11 104.2(3) . .
O14 Ge5 O7 106.8(3) . .
O11 Ge5 O7 116.6(3) . .
O14 Ge5 O8 107.5(3) . .
O11 Ge5 O8 111.8(3) . .
O7 Ge5 O8 109.3(3) . .
O15 Ge6 O10 113.0(3) . .
O15 Ge6 O9 112.0(3) . .
O10 Ge6 O9 111.7(3) . .
O15 Ge6 O8 99.6(3) . .
O10 Ge6 O8 111.5(3) . .
O9 Ge6 O8 108.5(3) . .
F2 Ge7 O10 89.2(3) . .
F2 Ge7 O11 89.1(2) . .
O10 Ge7 O11 90.8(3) . .
F2 Ge7 O13 89.4(2) . .
O10 Ge7 O13 91.3(3) . .
O11 Ge7 O13 177.4(3) . .
F2 Ge7 O12 88.1(3) . .
O10 Ge7 O12 176.8(3) . .
O11 Ge7 O12 87.6(3) . .
O13 Ge7 O12 90.2(3) . .
F2 Ge7 O2 179.4(3) . .
O10 Ge7 O2 91.4(3) . .
O11 Ge7 O2 90.7(3) . .
O13 Ge7 O2 90.8(2) . .
O12 Ge7 O2 91.4(3) . .
O26 Ge8 O1 112.3(3) . .
O26 Ge8 O17 113.2(3) . .
O1 Ge8 O17 103.1(3) . .
O26 Ge8 O20 114.3(3) . .
O1 Ge8 O20 106.0(3) . .
O17 Ge8 O20 107.1(3) . .
O27 Ge9 O18 112.4(3) . .
O27 Ge9 O14 114.8(3) . 8
O18 Ge9 O14 104.6(3) . 8
O27 Ge9 O17 112.7(3) . .
O18 Ge9 O17 111.7(3) . .
O14 Ge9 O17 99.7(3) 8 .
O23 Ge10 O19 121.1(3) . .
O23 Ge10 O18 116.8(3) . .
O19 Ge10 O18 120.9(3) . .
O23 Ge10 O15 95.7(3) . 6_655
O19 Ge10 O15 96.2(3) . 6_655
O18 Ge10 O15 88.3(3) . 6_655
O23 Ge10 O16 90.9(3) . .
O19 Ge10 O16 78.2(3) . .
O18 Ge10 O16 90.9(3) . .
O15 Ge10 O16 172.9(3) 6_655 .
O23 Ge10 Ge11 111.03(19) . .
O19 Ge10 Ge11 34.5(2) . .
O18 Ge10 Ge11 112.8(2) . .
O15 Ge10 Ge11 130.7(2) 6_655 .
O16 Ge10 Ge11 43.69(15) . .
O19 Ge11 O20 123.6(3) . .
O19 Ge11 O21 121.4(3) . .
O20 Ge11 O21 114.8(3) . .
O19 Ge11 F3 92.1(3) . .
O20 Ge11 F3 91.9(3) . .
O21 Ge11 F3 91.2(3) . .
O19 Ge11 O16 79.9(3) . .
O20 Ge11 O16 93.6(3) . .
O21 Ge11 O16 91.9(3) . .
F3 Ge11 O16 171.9(3) . .
O19 Ge11 Ge10 34.65(19) . .
O20 Ge11 Ge10 116.71(18) . .
O21 Ge11 Ge10 112.3(2) . .
F3 Ge11 Ge10 126.7(2) . .
O16 Ge11 Ge10 45.23(17) . .
O21 Ge12 O25 115.7(3) . .
O21 Ge12 O28 109.0(3) . .
O25 Ge12 O28 107.8(3) . .
O21 Ge12 O22 109.8(3) . .
O25 Ge12 O22 110.8(3) . .
O28 Ge12 O22 103.0(3) . .
O29 Ge13 O24 114.0(3) . .
O29 Ge13 O23 104.2(3) . .
O24 Ge13 O23 112.8(3) . .
O29 Ge13 O22 106.8(3) . .
O24 Ge13 O22 110.6(3) . .
O23 Ge13 O22 107.9(3) . .
F4 Ge14 O24 88.7(3) . .
F4 Ge14 O26 88.7(3) . .
O24 Ge14 O26 177.4(3) . .
F4 Ge14 O27 89.8(3) . .
O24 Ge14 O27 89.6(3) . .
O26 Ge14 O27 90.3(3) . .
F4 Ge14 O25 87.8(3) . .
O24 Ge14 O25 91.3(3) . .
O26 Ge14 O25 88.6(3) . .
O27 Ge14 O25 177.4(3) . .
F4 Ge14 O16 179.2(3) . .
O24 Ge14 O16 91.4(3) . .
O26 Ge14 O16 91.2(3) . .
O27 Ge14 O16 91.0(2) . .
O25 Ge14 O16 91.4(3) . .
O30 F1 Ge4 128.8(4) . .
O31 F4 Ge14 129.5(3) . .
Ge8 O1 Ge1 132.7(4) . .
Ge7 O2 Ge3 134.5(3) . .
Ge7 O2 Ge4 134.9(3) . .
Ge3 O2 Ge4 90.6(2) . .
Ge2 O3 Ge1 118.8(3) . .
Ge2 O4 Ge3 120.5(3) . .
Ge4 O5 Ge3 111.1(3) . .
Ge4 O6 Ge1 123.8(4) . .
Ge5 O7 Ge4 123.9(4) . .
Ge5 O8 Ge6 118.0(3) . .
Ge6 O9 Ge3 121.6(3) . .
Ge6 O10 Ge7 119.1(3) . .
Ge5 O11 Ge7 117.9(3) . .
Ge1 O12 Ge7 118.5(3) . .
Ge2 O13 Ge7 117.3(3) . .
Ge5 O14 Ge9 135.4(4) . 8_455
Ge6 O15 Ge10 146.8(4) . 6_654
Ge14 O16 Ge11 135.0(3) . .
Ge14 O16 Ge10 133.9(3) . .
Ge11 O16 Ge10 91.1(2) . .
Ge8 O17 Ge9 117.6(3) . .
Ge9 O18 Ge10 121.9(3) . .
Ge11 O19 Ge10 110.8(3) . .
Ge8 O20 Ge11 120.6(3) . .
Ge12 O21 Ge11 122.2(3) . .
Ge12 O22 Ge13 120.2(3) . .
Ge13 O23 Ge10 125.3(3) . .
Ge13 O24 Ge14 118.9(3) . .
Ge12 O25 Ge14 117.3(3) . .
Ge8 O26 Ge14 118.3(3) . .
Ge9 O27 Ge14 116.8(3) . .
Ge2 O28 Ge12 142.1(4) 8_455 .
Ge13 O29 Ge3 135.0(4) . 7_655
C2 C1 N1 112.3(10) . .
C1 C2 C3 111.2(12) . .
C4 C3 C2 110.9(14) . .
C3 C4 N2 107.3(15) . .
C6 C5 N3 110(2) . .
C5 C6 C7 120(2) . .
C8 C7 C6 113(2) . .
C7 C8 N4 110(2) . .

loop_
_geom_bond_atom_site_label_1
_geom_bond_atom_site_label_2
_geom_bond_distance
_geom_bond_site_symmetry_2
Ge1 O12 1.726(6) .
Ge1 O1 1.759(7) .
Ge1 O3 1.762(6) .
Ge1 O6 1.763(6) .
Ge2 O13 1.714(6) .
Ge2 O28 1.733(6) 8
Ge2 O4 1.751(6) .
Ge2 O3 1.761(7) .
Ge3 O9 1.783(6) .
Ge3 O4 1.799(5) .
Ge3 O5 1.813(6) .
Ge3 O29 1.857(6) 7_645
Ge3 O2 1.972(6) .
Ge4 O7 1.758(6) .
Ge4 O6 1.761(7) .
Ge4 O5 1.770(6) .
Ge4 F1 1.839(6) .
Ge4 O2 2.181(6) .
Ge5 O14 1.720(6) .
Ge5 O11 1.723(6) .
Ge5 O7 1.737(7) .
Ge5 O8 1.769(6) .
Ge6 O15 1.707(7) .
Ge6 O10 1.743(6) .
Ge6 O9 1.756(6) .
Ge6 O8 1.793(5) .
Ge7 F2 1.835(5) .
Ge7 O10 1.861(6) .
Ge7 O11 1.872(5) .
Ge7 O13 1.883(5) .
Ge7 O12 1.884(6) .
Ge7 O2 1.928(6) .
Ge8 O26 1.711(6) .
Ge8 O1 1.726(7) .
Ge8 O17 1.752(6) .
Ge8 O20 1.756(6) .
Ge9 O27 1.720(6) .
Ge9 O18 1.754(6) .
Ge9 O14 1.762(6) 8
Ge9 O17 1.787(6) .
Ge10 O23 1.773(6) .
Ge10 O19 1.780(6) .
Ge10 O18 1.786(6) .
Ge10 O15 1.807(7) 6_655
Ge10 O16 2.078(6) .
Ge10 Ge11 2.9272(14) .
Ge11 O19 1.775(6) .
Ge11 O20 1.781(6) .
Ge11 O21 1.797(6) .
Ge11 F3 1.845(6) .
Ge11 O16 2.022(6) .
Ge12 O21 1.723(6) .
Ge12 O25 1.725(6) .
Ge12 O28 1.739(6) .
Ge12 O22 1.744(6) .
Ge13 O29 1.698(6) .
Ge13 O24 1.740(6) .
Ge13 O23 1.747(6) .
Ge13 O22 1.776(5) .
Ge14 F4 1.830(6) .
Ge14 O24 1.878(6) .
Ge14 O26 1.883(6) .
Ge14 O27 1.889(5) .
Ge14 O25 1.893(6) .
Ge14 O16 1.936(6) .
F1 O30 1.749(9) .
F4 O31 1.720(7) .
O14 Ge9 1.762(6) 8_455
O15 Ge10 1.807(7) 6_654
O28 Ge2 1.733(6) 8_455
O29 Ge3 1.857(6) 7_655
N1 C1 1.474(15) .
C1 C2 1.372(18) .
C2 C3 1.556(18) .
C3 C4 1.44(2) .
C4 N2 1.530(19) .
N3 C5 1.60(3) .
C5 C6 1.35(3) .
C6 C7 1.62(3) .
C7 C8 1.47(4) .
C8 N4 1.57(3) .

loop_
_geom_hbond_atom_site_label_D
_geom_hbond_atom_site_label_H
_geom_hbond_atom_site_label_A
_geom_hbond_distance_DH
_geom_hbond_distance_HA
_geom_hbond_distance_DA
_geom_hbond_angle_DHA
_geom_hbond_site_symmetry_A
N1 H1A O26 0.88 2.27 2.947(11) 133.9 .
N1 H1A O12 0.88 2.32 3.032(11) 137.7 .
N2 H2C O12 0.88 2.43 3.074(15) 130.1 8_455
N2 H2C O26 0.88 2.44 3.223(15) 148.3 8_455
N3 H3C O21 0.88 2.34 3.141(18) 151.4 .
N3 H3C O13 0.88 2.37 2.812(19) 111.7 8_455
N4 H4D O13 0.88 2.01 2.78(2) 145.4 6_655

loop_
_geom_torsion_atom_site_label_1
_geom_torsion_atom_site_label_2
_geom_torsion_atom_site_label_3
_geom_torsion_atom_site_label_4
_geom_torsion
_geom_torsion_site_symmetry_1
_geom_torsion_site_symmetry_4
O23 Ge10 Ge11 O19 -114.7(4) . .
O18 Ge10 Ge11 O19 112.0(4) . .
O15 Ge10 Ge11 O19 3.4(4) 6_655 .
O16 Ge10 Ge11 O19 177.5(4) . .
O23 Ge10 Ge11 O20 134.1(3) . .
O19 Ge10 Ge11 O20 -111.1(4) . .
O18 Ge10 Ge11 O20 0.8(3) . .
O15 Ge10 Ge11 O20 -107.7(3) 6_655 .
O16 Ge10 Ge11 O20 66.3(3) . .
O23 Ge10 Ge11 O21 -1.4(3) . .
O19 Ge10 Ge11 O21 113.3(4) . .
O18 Ge10 Ge11 O21 -134.7(3) . .
O15 Ge10 Ge11 O21 116.7(3) 6_655 .
O16 Ge10 Ge11 O21 -69.2(3) . .
O23 Ge10 Ge11 F3 -110.9(3) . .
O19 Ge10 Ge11 F3 3.8(4) . .
O18 Ge10 Ge11 F3 115.8(3) . .
O15 Ge10 Ge11 F3 7.2(4) 6_655 .
O16 Ge10 Ge11 F3 -178.7(4) . .
O23 Ge10 Ge11 O16 67.8(3) . .
O19 Ge10 Ge11 O16 -177.5(4) . .
O18 Ge10 Ge11 O16 -65.5(3) . .
O15 Ge10 Ge11 O16 -174.1(3) 6_655 .
O7 Ge4 F1 O30 -129.8(6) . .
O6 Ge4 F1 O30 -15.5(6) . .
O5 Ge4 F1 O30 108.4(6) . .
O2 Ge4 F1 O30 102.4(17) . .
O24 Ge14 F4 O31 -48.6(5) . .
O26 Ge14 F4 O31 131.4(5) . .
O27 Ge14 F4 O31 -138.3(5) . .
O25 Ge14 F4 O31 42.7(5) . .
O16 Ge14 F4 O31 47(20) . .
O26 Ge8 O1 Ge1 -11.3(6) . .
O17 Ge8 O1 Ge1 -133.4(5) . .
O20 Ge8 O1 Ge1 114.2(5) . .
O12 Ge1 O1 Ge8 14.5(6) . .
O3 Ge1 O1 Ge8 134.6(5) . .
O6 Ge1 O1 Ge8 -111.5(5) . .
F2 Ge7 O2 Ge3 -153(49) . .
O10 Ge7 O2 Ge3 45.3(5) . .
O11 Ge7 O2 Ge3 136.1(5) . .
O13 Ge7 O2 Ge3 -46.0(5) . .
O12 Ge7 O2 Ge3 -136.3(5) . .
F2 Ge7 O2 Ge4 27(27) . .
O10 Ge7 O2 Ge4 -134.4(4) . .
O11 Ge7 O2 Ge4 -43.5(5) . .
O13 Ge7 O2 Ge4 134.3(4) . .
O12 Ge7 O2 Ge4 44.1(4) . .
O9 Ge3 O2 Ge7 -58.0(5) . .
O4 Ge3 O2 Ge7 59.3(5) . .
O5 Ge3 O2 Ge7 -179.7(5) . .
O29 Ge3 O2 Ge7 -165.9(18) 7_645 .
O9 Ge3 O2 Ge4 121.8(2) . .
O4 Ge3 O2 Ge4 -120.9(3) . .
O5 Ge3 O2 Ge4 0.1(2) . .
O29 Ge3 O2 Ge4 14(2) 7_645 .
O7 Ge4 O2 Ge7 57.5(5) . .
O6 Ge4 O2 Ge7 -56.1(5) . .
O5 Ge4 O2 Ge7 179.7(5) . .
F1 Ge4 O2 Ge7 -174.2(15) . .
O7 Ge4 O2 Ge3 -122.2(3) . .
O6 Ge4 O2 Ge3 124.1(3) . .
O5 Ge4 O2 Ge3 -0.1(3) . .
F1 Ge4 O2 Ge3 6.0(18) . .
O13 Ge2 O3 Ge1 26.7(5) . .
O28 Ge2 O3 Ge1 150.5(4) 8 .
O4 Ge2 O3 Ge1 -99.6(4) . .
O12 Ge1 O3 Ge2 -27.6(5) . .
O1 Ge1 O3 Ge2 -150.1(4) . .
O6 Ge1 O3 Ge2 101.5(4) . .
O13 Ge2 O4 Ge3 -55.1(5) . .
O28 Ge2 O4 Ge3 -178.9(4) 8 .
O3 Ge2 O4 Ge3 72.2(4) . .
O9 Ge3 O4 Ge2 95.9(4) . .
O5 Ge3 O4 Ge2 -81.6(5) . .
O29 Ge3 O4 Ge2 -174.6(4) 7_645 .
O2 Ge3 O4 Ge2 0.2(4) . .
O7 Ge4 O5 Ge3 81.4(4) . .
O6 Ge4 O5 Ge3 -81.6(4) . .
F1 Ge4 O5 Ge3 -178.9(4) . .
O2 Ge4 O5 Ge3 0.1(3) . .
O9 Ge3 O5 Ge4 -89.3(4) . .
O4 Ge3 O5 Ge4 88.1(4) . .
O29 Ge3 O5 Ge4 -178.4(4) 7_645 .
O2 Ge3 O5 Ge4 -0.1(3) . .
O7 Ge4 O6 Ge1 -89.4(4) . .
O5 Ge4 O6 Ge1 74.7(5) . .
F1 Ge4 O6 Ge1 171.9(4) . .
O2 Ge4 O6 Ge1 0.3(4) . .
O12 Ge1 O6 Ge4 51.8(5) . .
O1 Ge1 O6 Ge4 175.7(4) . .
O3 Ge1 O6 Ge4 -73.2(5) . .
O14 Ge5 O7 Ge4 -167.6(4) . .
O11 Ge5 O7 Ge4 -51.7(5) . .
O8 Ge5 O7 Ge4 76.3(5) . .
O6 Ge4 O7 Ge5 88.7(5) . .
O5 Ge4 O7 Ge5 -75.8(5) . .
F1 Ge4 O7 Ge5 -174.2(4) . .
O2 Ge4 O7 Ge5 -1.6(4) . .
O14 Ge5 O8 Ge6 140.9(4) . .
O11 Ge5 O8 Ge6 27.2(5) . .
O7 Ge5 O8 Ge6 -103.4(4) . .
O15 Ge6 O8 Ge5 -144.5(4) . .
O10 Ge6 O8 Ge5 -25.1(5) . .
O9 Ge6 O8 Ge5 98.2(4) . .
O15 Ge6 O9 Ge3 180.0(3) . .
O10 Ge6 O9 Ge3 52.1(4) . .
O8 Ge6 O9 Ge3 -71.1(4) . .
O4 Ge3 O9 Ge6 -95.3(4) . .
O5 Ge3 O9 Ge6 82.2(4) . .
O29 Ge3 O9 Ge6 172.9(4) 7_645 .
O2 Ge3 O9 Ge6 -0.2(4) . .
O15 Ge6 O10 Ge7 163.4(3) . .
O9 Ge6 O10 Ge7 -69.2(4) . .
O8 Ge6 O10 Ge7 52.3(4) . .
F2 Ge7 O10 Ge6 -156.6(4) . .
O11 Ge7 O10 Ge6 -67.5(4) . .
O13 Ge7 O10 Ge6 114.1(4) . .
O12 Ge7 O10 Ge6 -128(5) . .
O2 Ge7 O10 Ge6 23.3(4) . .
O14 Ge5 O11 Ge7 -172.1(4) . .
O7 Ge5 O11 Ge7 70.4(5) . .
O8 Ge5 O11 Ge7 -56.3(5) . .
F2 Ge7 O11 Ge5 158.6(4) . .
O10 Ge7 O11 Ge5 69.4(4) . .
O13 Ge7 O11 Ge5 -147(6) . .
O12 Ge7 O11 Ge5 -113.3(4) . .
O2 Ge7 O11 Ge5 -22.0(4) . .
O1 Ge1 O12 Ge7 174.7(3) . .
O3 Ge1 O12 Ge7 57.1(4) . .
O6 Ge1 O12 Ge7 -67.7(4) . .
F2 Ge7 O12 Ge1 -160.1(4) . .
O10 Ge7 O12 Ge1 171(4) . .
O11 Ge7 O12 Ge1 110.7(4) . .
O13 Ge7 O12 Ge1 -70.8(4) . .
O2 Ge7 O12 Ge1 20.0(4) . .
O28 Ge2 O13 Ge7 -169.6(3) 8 .
O4 Ge2 O13 Ge7 73.0(4) . .
O3 Ge2 O13 Ge7 -52.8(4) . .
F2 Ge7 O13 Ge2 154.8(4) . .
O10 Ge7 O13 Ge2 -116.1(4) . .
O11 Ge7 O13 Ge2 100(6) . .
O12 Ge7 O13 Ge2 66.7(4) . .
O2 Ge7 O13 Ge2 -24.7(4) . .
O11 Ge5 O14 Ge9 -163.7(5) . 8_455
O7 Ge5 O14 Ge9 -39.7(6) . 8_455
O8 Ge5 O14 Ge9 77.5(6) . 8_455
O10 Ge6 O15 Ge10 81.5(8) . 6_654
O9 Ge6 O15 Ge10 -45.7(8) . 6_654
O8 Ge6 O15 Ge10 -160.2(7) . 6_654
F4 Ge14 O16 Ge11 41(20) . .
O24 Ge14 O16 Ge11 136.0(4) . .
O26 Ge14 O16 Ge11 -44.0(5) . .
O27 Ge14 O16 Ge11 -134.4(4) . .
O25 Ge14 O16 Ge11 44.7(5) . .
F4 Ge14 O16 Ge10 -138(19) . .
O24 Ge14 O16 Ge10 -43.0(4) . .
O26 Ge14 O16 Ge10 137.0(4) . .
O27 Ge14 O16 Ge10 46.7(4) . .
O25 Ge14 O16 Ge10 -134.3(4) . .
O19 Ge11 O16 Ge14 179.3(5) . .
O20 Ge11 O16 Ge14 55.8(5) . .
O21 Ge11 O16 Ge14 -59.2(5) . .
F3 Ge11 O16 Ge14 -171.9(17) . .
Ge10 Ge11 O16 Ge14 -179.2(6) . .
O19 Ge11 O16 Ge10 -1.5(2) . .
O20 Ge11 O16 Ge10 -124.9(3) . .
O21 Ge11 O16 Ge10 120.1(3) . .
F3 Ge11 O16 Ge10 7(2) . .
O23 Ge10 O16 Ge14 59.1(4) . .
O19 Ge10 O16 Ge14 -179.3(5) . .
O18 Ge10 O16 Ge14 -57.8(5) . .
O15 Ge10 O16 Ge14 -141.1(19) 6_655 .
Ge11 Ge10 O16 Ge14 179.3(6) . .
O23 Ge10 O16 Ge11 -120.2(3) . .
O19 Ge10 O16 Ge11 1.5(2) . .
O18 Ge10 O16 Ge11 122.9(3) . .
O15 Ge10 O16 Ge11 40(2) 6_655 .
O26 Ge8 O17 Ge9 23.4(5) . .
O1 Ge8 O17 Ge9 145.0(4) . .
O20 Ge8 O17 Ge9 -103.4(4) . .
O27 Ge9 O17 Ge8 -24.5(5) . .
O18 Ge9 O17 Ge8 103.2(4) . .
O14 Ge9 O17 Ge8 -146.7(4) 8 .
O27 Ge9 O18 Ge10 58.7(5) . .
O14 Ge9 O18 Ge10 -176.0(4) 8 .
O17 Ge9 O18 Ge10 -69.2(5) . .
O23 Ge10 O18 Ge9 -94.4(5) . .
O19 Ge10 O18 Ge9 73.8(5) . .
O15 Ge10 O18 Ge9 170.0(4) 6_655 .
O16 Ge10 O18 Ge9 -3.0(4) . .
Ge11 Ge10 O18 Ge9 36.0(5) . .
O20 Ge11 O19 Ge10 89.4(4) . .
O21 Ge11 O19 Ge10 -84.2(4) . .
F3 Ge11 O19 Ge10 -176.9(3) . .
O16 Ge11 O19 Ge10 1.8(3) . .
O23 Ge10 O19 Ge11 82.1(4) . .
O18 Ge10 O19 Ge11 -85.7(4) . .
O15 Ge10 O19 Ge11 -177.4(3) 6_655 .
O16 Ge10 O19 Ge11 -1.8(3) . .
O26 Ge8 O20 Ge11 -54.2(5) . .
O1 Ge8 O20 Ge11 -178.4(4) . .
O17 Ge8 O20 Ge11 72.0(4) . .
O19 Ge11 O20 Ge8 -79.0(5) . .
O21 Ge11 O20 Ge8 94.9(4) . .
F3 Ge11 O20 Ge8 -172.8(4) . .
O16 Ge11 O20 Ge8 1.1(4) . .
Ge10 Ge11 O20 Ge8 -39.5(5) . .
O25 Ge12 O21 Ge11 49.8(5) . .
O28 Ge12 O21 Ge11 171.4(4) . .
O22 Ge12 O21 Ge11 -76.4(5) . .
O19 Ge11 O21 Ge12 82.7(5) . .
O20 Ge11 O21 Ge12 -91.4(5) . .
F3 Ge11 O21 Ge12 175.9(5) . .
O16 Ge11 O21 Ge12 3.4(4) . .
Ge10 Ge11 O21 Ge12 45.0(5) . .
O21 Ge12 O22 Ge13 99.1(4) . .
O25 Ge12 O22 Ge13 -29.8(5) . .
O28 Ge12 O22 Ge13 -144.9(4) . .
O29 Ge13 O22 Ge12 151.8(4) . .
O24 Ge13 O22 Ge12 27.2(5) . .
O23 Ge13 O22 Ge12 -96.6(4) . .
O29 Ge13 O23 Ge10 -171.3(4) . .
O24 Ge13 O23 Ge10 -47.2(5) . .
O22 Ge13 O23 Ge10 75.3(4) . .
O19 Ge10 O23 Ge13 -81.4(5) . .
O18 Ge10 O23 Ge13 86.8(4) . .
O15 Ge10 O23 Ge13 177.8(4) 6_655 .
O16 Ge10 O23 Ge13 -4.7(4) . .
Ge11 Ge10 O23 Ge13 -44.4(4) . .
O29 Ge13 O24 Ge14 -172.3(3) . .
O23 Ge13 O24 Ge14 69.0(4) . .
O22 Ge13 O24 Ge14 -51.9(4) . .
F4 Ge14 O24 Ge13 154.3(4) . .
O26 Ge14 O24 Ge13 155(5) . .
O27 Ge14 O24 Ge13 -115.9(4) . .
O25 Ge14 O24 Ge13 66.5(4) . .
O16 Ge14 O24 Ge13 -24.9(4) . .
O21 Ge12 O25 Ge14 -68.8(4) . .
O28 Ge12 O25 Ge14 168.9(3) . .
O22 Ge12 O25 Ge14 56.9(4) . .
F4 Ge14 O25 Ge12 -157.5(4) . .
O24 Ge14 O25 Ge12 -68.9(4) . .
O26 Ge14 O25 Ge12 113.8(4) . .
O27 Ge14 O25 Ge12 -179(100) . .
O16 Ge14 O25 Ge12 22.6(4) . .
O1 Ge8 O26 Ge14 -169.2(3) . .
O17 Ge8 O26 Ge14 -52.9(4) . .
O20 Ge8 O26 Ge14 70.1(4) . .
F4 Ge14 O26 Ge8 158.5(4) . .
O24 Ge14 O26 Ge8 158(6) . .
O27 Ge14 O26 Ge8 68.7(4) . .
O25 Ge14 O26 Ge8 -113.7(4) . .
O16 Ge14 O26 Ge8 -22.3(4) . .
O18 Ge9 O27 Ge14 -73.0(4) . .
O14 Ge9 O27 Ge14 167.6(3) 8 .
O17 Ge9 O27 Ge14 54.3(4) . .
F4 Ge14 O27 Ge9 -157.7(4) . .
O24 Ge14 O27 Ge9 113.6(4) . .
O26 Ge14 O27 Ge9 -69.0(4) . .
O25 Ge14 O27 Ge9 -136(6) . .
O16 Ge14 O27 Ge9 22.3(4) . .
O21 Ge12 O28 Ge2 18.5(7) . 8_455
O25 Ge12 O28 Ge2 144.7(6) . 8_455
O22 Ge12 O28 Ge2 -98.1(6) . 8_455
O24 Ge13 O29 Ge3 20.0(6) . 7_655
O23 Ge13 O29 Ge3 143.5(5) . 7_655
O22 Ge13 O29 Ge3 -102.5(5) . 7_655
N1 C1 C2 C3 -178.3(11) . .
C1 C2 C3 C4 -173.9(15) . .
C2 C3 C4 N2 -179.9(13) . .
N3 C5 C6 C7 -77(3) . .
C5 C6 C7 C8 -102(3) . .
C6 C7 C8 N4 80(3) . .
